data_7116580
loop_
_publ_author_name
'D. Naglav'
'A. Neumann'
'D. Blaser'
'C. Wolper'
'R. Haack'
'G. Jansen'
'S. Schulz'

_publ_section_title
;
 Bonding situation in Be[N(SiMe3)2]2 - an experimental and computational
 study
;
_journal_name_full Chem.Commun.
_journal_page_first 3889
_journal_paper_doi 10.1039/C4cc09732G
_journal_volume 51
_journal_year 2015
_chemical_formula_moiety 'C12 H36 Be N2 Si4'
_chemical_formula_sum 'C12 H36 Be N2 Si4'
_chemical_formula_weight 329.80
_chemical_name_systematic
;
 ?
;
_space_group_crystal_system monoclinic
_space_group_IT_number 14
_space_group_name_Hall '-P 2yn'
_space_group_name_H-M_alt 'P 1 21/n 1'
_symmetry_space_group_name_Hall '-P 2yn'
_symmetry_space_group_name_H-M 'P 1 21/n 1'
_atom_sites_solution_hydrogens geom
_atom_sites_solution_primary direct
_atom_sites_solution_secondary difmap
_audit_creation_method SHELXL-2013
_audit_update_record
;
2014-05-16 deposited with the CCDC.
2015-01-29 downloaded from the CCDC.
;
_cell_angle_alpha 90
_cell_angle_beta 109.492(2)
_cell_angle_gamma 90
_cell_formula_units_Z 4
_cell_length_a 9.8756(5)
_cell_length_b 16.6972(8)
_cell_length_c 14.5875(7)
_cell_measurement_reflns_used 38140
_cell_measurement_temperature 100(1)
_cell_measurement_theta_max 31.54
_cell_measurement_theta_min 2.19
_cell_volume 2267.55(19)
_computing_cell_refinement 'BRUKER D8 KAPPA APEX 2 Vers. 3.0-2009'
_computing_data_collection 'BRUKER D8 KAPPA APEX 2 Vers. 3.0-2009'
_computing_data_reduction 'BRUKER D8 KAPPA APEX 2 Vers. 3.0-2009'
_computing_molecular_graphics 'BRUKER AXS Inc. 2008 Vers. 2008/4'
_computing_publication_material 'BRUKER AXS Inc. 2013 Vers. 2013/4'
_computing_structure_refinement 'BRUKER AXS Inc. 2013 Vers. 2013/4'
_computing_structure_solution 'BRUKER D8 KAPPA APEX 2 Vers. 3.0-2009'
_diffrn_ambient_temperature 100(1)
_diffrn_detector_area_resol_mean 512
_diffrn_measured_fraction_theta_full 0.992
_diffrn_measured_fraction_theta_max 0.991
_diffrn_measurement_device_type
; 
 Bruker D8 KAPPA series II with APEX II area detector system
;
_diffrn_measurement_method
;
 Data collection strategy APEX 2/COSMO
;
_diffrn_radiation_monochromator 'Triumph Goebel mirror'
_diffrn_radiation_type MoK\a
_diffrn_radiation_wavelength 0.71073
_diffrn_reflns_av_R_equivalents 0.0507
_diffrn_reflns_av_unetI/netI 0.0276
_diffrn_reflns_Laue_measured_fraction_full 0.992
_diffrn_reflns_Laue_measured_fraction_max 0.991
_diffrn_reflns_limit_h_max 14
_diffrn_reflns_limit_h_min -14
_diffrn_reflns_limit_k_max 24
_diffrn_reflns_limit_k_min -24
_diffrn_reflns_limit_l_max 21
_diffrn_reflns_limit_l_min -21
_diffrn_reflns_number 58472
_diffrn_reflns_point_group_measured_fraction_full 0.992
_diffrn_reflns_point_group_measured_fraction_max 0.991
_diffrn_reflns_theta_full 25.242
_diffrn_reflns_theta_max 31.596
_diffrn_reflns_theta_min 1.919
_diffrn_source 'sealed X-RAY tube'
_exptl_absorpt_coefficient_mu 0.255
_exptl_absorpt_correction_T_max 0.75
_exptl_absorpt_correction_T_min 0.64
_exptl_absorpt_correction_type multi-scan
_exptl_absorpt_process_details
; 
 BRUKER AXS SMART APEX 2 Vers. 3.0-2009
 R.H. Blessing, Acta Cryst. (1995) A51 33-38 
;
_exptl_crystal_colour colourless
_exptl_crystal_density_diffrn 0.966
_exptl_crystal_description cylindric
_exptl_crystal_F_000 728
_exptl_crystal_size_max 0.300
_exptl_crystal_size_mid 0.300
_exptl_crystal_size_min 0.300
_refine_diff_density_max 0.766
_refine_diff_density_min -0.692
_refine_diff_density_rms 0.064
_refine_ls_extinction_method none
_refine_ls_goodness_of_fit_ref 1.024
_refine_ls_hydrogen_treatment constr
_refine_ls_matrix_type full
_refine_ls_number_parameters 172
_refine_ls_number_reflns 7557
_refine_ls_number_restraints 0
_refine_ls_restrained_S_all 1.024
_refine_ls_R_factor_all 0.0588
_refine_ls_R_factor_gt 0.0471
_refine_ls_shift/su_max 0.001
_refine_ls_shift/su_mean 0.000
_refine_ls_structure_factor_coef Fsqd
_refine_ls_weighting_details 'w=1/[\s^2^(Fo^2^)+(0.0595P)^2^+1.6098P] where P=(Fo^2^+2Fc^2^)/3'
_refine_ls_weighting_scheme calc
_refine_ls_wR_factor_gt 0.1213
_refine_ls_wR_factor_ref 0.1326
_reflns_Friedel_coverage 0.000
_reflns_number_gt 6284
_reflns_number_total 7557
_reflns_threshold_expression 'I > 2\s(I)'
_cod_data_source_file c4cc09732g2.cif
_cod_data_source_block dnp_035m
_cod_original_cell_volume 2267.54(19)
_cod_database_code 7116580
_shelx_space_group_comment
;
The symmetry employed for this shelxl refinement is uniquely defined
by the following loop, which should always be used as a source of
symmetry information in preference to the above space-group names.
They are only intended as comments.
;
_shelx_estimated_absorpt_t_min 0.928
_shelx_estimated_absorpt_t_max 0.928
_shelxl_version_number 2013-4

loop_
_space_group_symop_operation_xyz
'x, y, z'
'-x+1/2, y+1/2, -z+1/2'
'-x, -y, -z'
'x-1/2, -y-1/2, z-1/2'

loop_
_atom_site_label
_atom_site_type_symbol
_atom_site_fract_x
_atom_site_fract_y
_atom_site_fract_z
_atom_site_U_iso_or_equiv
_atom_site_adp_type
_atom_site_occupancy
_atom_site_site_symmetry_order
_atom_site_calc_flag
_atom_site_refinement_flags_posn
_atom_site_refinement_flags_adp
Si1 Si 0.74463(4) 0.23496(2) 0.15934(3) 0.02617(10) Uani 1 1 d . .
Si2 Si 0.48425(5) 0.34809(2) 0.12862(4) 0.03060(11) Uani 1 1 d . .
Si3 Si 0.29422(4) 0.06732(2) 0.09596(3) 0.02430(10) Uani 1 1 d . .
Si4 Si 0.41912(4) 0.09983(3) 0.31717(3) 0.02510(10) Uani 1 1 d . .
N1 N 0.57300(12) 0.25772(7) 0.15754(9) 0.0215(2) Uani 1 1 d . .
N2 N 0.40107(12) 0.11866(7) 0.19725(9) 0.0215(2) Uani 1 1 d . .
Be1 Be 0.48806(19) 0.18797(11) 0.17857(14) 0.0226(3) Uani 1 1 d . .
C1 C 0.77496(19) 0.12587(10) 0.18550(15) 0.0356(4) Uani 1 1 d . .
H1A H 0.7638 0.1137 0.2483 0.053 Uiso 1 1 d R U
H1B H 0.8723 0.1116 0.1877 0.053 Uiso 1 1 d R U
H1C H 0.7047 0.0950 0.1342 0.053 Uiso 1 1 d R U
C2 C 0.8855(2) 0.29043(15) 0.2553(2) 0.0645(7) Uani 1 1 d . .
H2A H 0.8726 0.3481 0.2431 0.097 Uiso 1 1 d R U
H2B H 0.9805 0.2744 0.2545 0.097 Uiso 1 1 d R U
H2C H 0.8776 0.2781 0.3190 0.097 Uiso 1 1 d R U
C3 C 0.7669(3) 0.25658(17) 0.0398(2) 0.0721(9) Uani 1 1 d . .
H3A H 0.6877 0.2321 -0.0124 0.108 Uiso 1 1 d R U
H3B H 0.8583 0.2343 0.0390 0.108 Uiso 1 1 d R U
H3C H 0.7663 0.3146 0.0298 0.108 Uiso 1 1 d R U
C4 C 0.30804(19) 0.33877(11) 0.14940(16) 0.0393(4) Uani 1 1 d . .
H4A H 0.2536 0.2940 0.1110 0.059 Uiso 1 1 d R U
H4B H 0.2533 0.3885 0.1295 0.059 Uiso 1 1 d R U
H4C H 0.3249 0.3290 0.2186 0.059 Uiso 1 1 d R U
C5 C 0.5875(3) 0.43149(14) 0.2017(3) 0.0947(14) Uani 1 1 d . .
H5A H 0.6001 0.4225 0.2705 0.142 Uiso 1 1 d R U
H5B H 0.5355 0.4818 0.1802 0.142 Uiso 1 1 d R U
H5C H 0.6818 0.4345 0.1934 0.142 Uiso 1 1 d R U
C6 C 0.4427(3) 0.37309(19) -0.0039(2) 0.0728(9) Uani 1 1 d . .
H6A H 0.5326 0.3794 -0.0178 0.109 Uiso 1 1 d R U
H6B H 0.3879 0.4232 -0.0189 0.109 Uiso 1 1 d R U
H6C H 0.3859 0.3298 -0.0440 0.109 Uiso 1 1 d R U
C7 C 0.3584(3) 0.09224(13) -0.00764(13) 0.0463(5) Uani 1 1 d . .
H7A H 0.3459 0.1497 -0.0216 0.069 Uiso 1 1 d R U
H7B H 0.3026 0.0618 -0.0653 0.069 Uiso 1 1 d R U
H7C H 0.4603 0.0783 0.0098 0.069 Uiso 1 1 d R U
C8 C 0.10311(19) 0.09961(12) 0.06116(18) 0.0472(5) Uani 1 1 d . .
H8A H 0.0635 0.0827 0.1114 0.071 Uiso 1 1 d R U
H8B H 0.0477 0.0750 -0.0011 0.071 Uiso 1 1 d R U
H8C H 0.0976 0.1581 0.0548 0.071 Uiso 1 1 d R U
C9 C 0.3043(2) -0.04303(10) 0.11493(14) 0.0357(3) Uani 1 1 d . .
H9A H 0.4043 -0.0606 0.1314 0.054 Uiso 1 1 d R U
H9B H 0.2452 -0.0698 0.0552 0.054 Uiso 1 1 d R U
H9C H 0.2688 -0.0567 0.1682 0.054 Uiso 1 1 d R U
C10 C 0.24130(19) 0.08319(11) 0.33301(14) 0.0366(4) Uani 1 1 d . .
H10A H 0.1826 0.1316 0.3139 0.055 Uiso 1 1 d R U
H10B H 0.2557 0.0709 0.4013 0.055 Uiso 1 1 d R U
H10C H 0.1922 0.0383 0.2921 0.055 Uiso 1 1 d R U
C11 C 0.5084(2) 0.18856(12) 0.39106(13) 0.0389(4) Uani 1 1 d . .
H11A H 0.6004 0.1986 0.3813 0.058 Uiso 1 1 d R U
H11B H 0.5252 0.1779 0.4600 0.058 Uiso 1 1 d R U
H11C H 0.4464 0.2356 0.3706 0.058 Uiso 1 1 d R U
C12 C 0.5342(2) 0.01013(12) 0.36429(14) 0.0417(4) Uani 1 1 d . .
H12A H 0.4871 -0.0376 0.3286 0.063 Uiso 1 1 d R U
H12B H 0.5485 0.0033 0.4336 0.063 Uiso 1 1 d R U
H12C H 0.6275 0.0176 0.3554 0.063 Uiso 1 1 d R U

loop_
_atom_site_aniso_label
_atom_site_aniso_U_11
_atom_site_aniso_U_22
_atom_site_aniso_U_33
_atom_site_aniso_U_23
_atom_site_aniso_U_13
_atom_site_aniso_U_12
Si1 0.02379(19) 0.02143(18) 0.0378(2) 0.00630(15) 0.01628(16) 0.00201(14)
Si2 0.02291(19) 0.01735(17) 0.0489(3) 0.00004(16) 0.00850(18) 0.00088(14)
Si3 0.02216(18) 0.02174(18) 0.02735(19) -0.00255(14) 0.00606(14) -0.00187(13)
Si4 0.02431(19) 0.0301(2) 0.02472(19) -0.00014(15) 0.01330(15) -0.00096(14)
N1 0.0214(5) 0.0166(5) 0.0274(5) 0.0001(4) 0.0093(4) 0.0004(4)
N2 0.0214(5) 0.0216(5) 0.0236(5) -0.0012(4) 0.0102(4) -0.0025(4)
Be1 0.0223(8) 0.0210(7) 0.0256(8) -0.0014(6) 0.0097(6) -0.0014(6)
C1 0.0326(8) 0.0247(7) 0.0545(10) 0.0090(7) 0.0213(7) 0.0078(6)
C2 0.0263(9) 0.0458(11) 0.107(2) -0.0151(13) 0.0026(11) -0.0043(8)
C3 0.0829(18) 0.0790(17) 0.0851(18) 0.0515(15) 0.0689(16) 0.0473(14)
C4 0.0301(8) 0.0359(8) 0.0541(11) 0.0003(8) 0.0169(7) 0.0092(6)
C5 0.0370(11) 0.0336(11) 0.180(4) -0.0440(16) -0.0090(16) 0.0020(8)
C6 0.0656(15) 0.0846(19) 0.0784(18) 0.0541(16) 0.0379(14) 0.0384(14)
C7 0.0612(12) 0.0516(11) 0.0265(8) -0.0057(7) 0.0151(8) -0.0161(9)
C8 0.0258(8) 0.0390(9) 0.0643(13) -0.0108(9) -0.0015(8) 0.0023(7)
C9 0.0381(8) 0.0226(7) 0.0448(9) -0.0054(6) 0.0117(7) -0.0016(6)
C10 0.0356(8) 0.0409(9) 0.0432(9) -0.0023(7) 0.0264(7) -0.0063(7)
C11 0.0371(8) 0.0506(10) 0.0306(8) -0.0124(7) 0.0134(7) -0.0102(7)
C12 0.0446(10) 0.0478(10) 0.0362(9) 0.0138(8) 0.0181(8) 0.0137(8)

loop_
_atom_type_symbol
_atom_type_description
_atom_type_scat_dispersion_real
_atom_type_scat_dispersion_imag
_atom_type_scat_source
C C 0.0033 0.0016 'International Tables Vol C Tables 4.2.6.8 and 6.1.1.4'
H H 0.0000 0.0000 'International Tables Vol C Tables 4.2.6.8 and 6.1.1.4'
Be Be 0.0005 0.0002 'International Tables Vol C Tables 4.2.6.8 and 6.1.1.4'
N N 0.0061 0.0033 'International Tables Vol C Tables 4.2.6.8 and 6.1.1.4'
Si Si 0.0817 0.0704 'International Tables Vol C Tables 4.2.6.8 and 6.1.1.4'

loop_
_geom_angle_atom_site_label_1
_geom_angle_atom_site_label_2
_geom_angle_atom_site_label_3
_geom_angle
N1 Si1 C2 112.67(9)
N1 Si1 C3 111.36(9)
C2 Si1 C3 108.43(15)
N1 Si1 C1 107.92(7)
C2 Si1 C1 107.69(11)
C3 Si1 C1 108.63(11)
N1 Si1 Be1 29.96(5)
C2 Si1 Be1 123.22(11)
C3 Si1 Be1 123.36(11)
C1 Si1 Be1 77.96(7)
N1 Si2 C5 112.45(10)
N1 Si2 C4 108.18(7)
C5 Si2 C4 109.54(13)
N1 Si2 C6 111.32(10)
C5 Si2 C6 108.39(18)
C4 Si2 C6 106.79(11)
N1 Si2 Be1 29.50(5)
C5 Si2 Be1 128.45(13)
C4 Si2 Be1 78.97(7)
C6 Si2 Be1 117.59(11)
N2 Si3 C9 112.12(7)
N2 Si3 C8 111.30(8)
C9 Si3 C8 109.04(9)
N2 Si3 C7 107.78(7)
C9 Si3 C7 108.94(10)
C8 Si3 C7 107.52(11)
N2 Si3 Be1 29.50(5)
C9 Si3 Be1 131.45(7)
C8 Si3 Be1 113.53(7)
C7 Si3 Be1 79.51(7)
N2 Si4 C10 111.65(7)
N2 Si4 C12 111.30(7)
C10 Si4 C12 108.50(9)
N2 Si4 C11 108.00(7)
C10 Si4 C11 109.18(8)
C12 Si4 C11 108.13(10)
N2 Si4 Be1 29.46(5)
C10 Si4 Be1 129.89(7)
C12 Si4 Be1 115.35(7)
C11 Si4 Be1 79.40(7)
Be1 N1 Si2 116.64(10)
Be1 N1 Si1 115.55(10)
Si2 N1 Si1 127.70(7)
Be1 N2 Si4 116.55(10)
Be1 N2 Si3 116.40(10)
Si4 N2 Si3 127.05(7)
N2 Be1 N1 178.73(16)
N2 Be1 Si1 146.06(11)
N1 Be1 Si1 34.48(6)
N2 Be1 Si3 34.10(6)
N1 Be1 Si3 144.74(11)
Si1 Be1 Si3 133.64(7)
N2 Be1 Si4 33.99(6)
N1 Be1 Si4 147.16(11)
Si1 Be1 Si4 133.29(7)
Si3 Be1 Si4 68.09(4)
N2 Be1 Si2 145.51(11)
N1 Be1 Si2 33.85(6)
Si1 Be1 Si2 68.30(4)
Si3 Be1 Si2 130.00(7)
Si4 Be1 Si2 136.22(7)

loop_
_geom_bond_atom_site_label_1
_geom_bond_atom_site_label_2
_geom_bond_distance
Si1 N1 1.7286(12)
Si1 C2 1.858(2)
Si1 C3 1.864(2)
Si1 C1 1.8648(16)
Si1 Be1 2.7547(18)
Si2 N1 1.7251(12)
Si2 C5 1.841(2)
Si2 C4 1.8698(18)
Si2 C6 1.885(3)
Si2 Be1 2.7680(18)
Si3 N2 1.7295(12)
Si3 C9 1.8610(17)
Si3 C8 1.8630(19)
Si3 C7 1.8703(19)
Si3 Be1 2.7633(18)
Si4 N2 1.7270(12)
Si4 C10 1.8669(16)
Si4 C12 1.8673(19)
Si4 C11 1.8707(18)
Si4 Be1 2.7633(19)
N1 Be1 1.525(2)
N2 Be1 1.519(2)
